data_7715407
loop_
_publ_author_name
'Selikhov, Alexander N.'
'F&#xe9;lix, Gautier'
'Lyubov, Dmitry M.'
'Nelyubina, Yulia V.'
'Cherkasov, Anton V.'
'Sene, Saad'
'Taydakov, Ilya V.'
'Metlin, Mikhail T.'
'Tyutyunov, Andrey A.'
'Guari, Yannick'
'Larionova, Joulia'
'Trifonov, Alexander A.'

_publ_section_title
;
 Luminescent Er<sup>3+</sup> based single molecule magnets with
 fluorinated alkoxide or aryloxide ligands.
;
_journal_issue 14
_journal_name_full 'Dalton transactions (Cambridge, England : 2003)'
_journal_page_first 6352
_journal_page_last 6366
_journal_paper_doi 10.1039/d3dt04375d
_journal_volume 53
_journal_year 2024
_chemical_formula_moiety 'C63 H19 Er F45 N O3 Si2'
_chemical_formula_sum 'C63 H19 Er F45 N O3 Si2'
_chemical_formula_weight 1916.23
_space_group_crystal_system triclinic
_space_group_IT_number 2
_space_group_name_Hall '-P 1'
_space_group_name_H-M_alt 'P -1'
_atom_sites_solution_hydrogens mixed
_atom_sites_solution_primary dual
_audit_creation_date 2023-08-27
_audit_creation_method
;
Olex2 1.5
(compiled 2023.02.24 svn.rf166f9f3 for OlexSys, GUI svn.r6725)
;
_audit_update_record
;
2023-08-27 deposited with the CCDC.	2024-03-06 downloaded from the CCDC.
;
_cell_angle_alpha 94.9370(10)
_cell_angle_beta 112.0700(10)
_cell_angle_gamma 96.0260(10)
_cell_formula_units_Z 2
_cell_length_a 14.7886(4)
_cell_length_b 15.4929(4)
_cell_length_c 18.0735(4)
_cell_measurement_reflns_used 9765
_cell_measurement_temperature 100
_cell_measurement_theta_max 30.62
_cell_measurement_theta_min 2.28
_cell_volume 3780.78(17)
_computing_molecular_graphics 'Olex2 1.5 (Dolomanov et al., 2009)'
_computing_publication_material 'Olex2 1.5 (Dolomanov et al., 2009)'
_computing_structure_refinement 'XL  (Sheldrick, 2008)'
_computing_structure_solution 'SHELXT 2014/4 (Sheldrick, 2014)'
_diffrn_ambient_temperature 100
_diffrn_measured_fraction_theta_full 0.996
_diffrn_measured_fraction_theta_max 0.997
_diffrn_measurement_device_type 'Bruker Quest D8'
_diffrn_measurement_method '\f and \w scans'
_diffrn_radiation_type MoK\a
_diffrn_radiation_wavelength 0.71073
_diffrn_reflns_av_R_equivalents 0.0597
_diffrn_reflns_av_unetI/netI 0.0847
_diffrn_reflns_Laue_measured_fraction_full 0.996
_diffrn_reflns_Laue_measured_fraction_max 0.997
_diffrn_reflns_limit_h_max 18
_diffrn_reflns_limit_h_min -18
_diffrn_reflns_limit_k_max 17
_diffrn_reflns_limit_k_min -19
_diffrn_reflns_limit_l_max 23
_diffrn_reflns_limit_l_min -23
_diffrn_reflns_number 42913
_diffrn_reflns_point_group_measured_fraction_full 0.996
_diffrn_reflns_point_group_measured_fraction_max 0.997
_diffrn_reflns_theta_full 25.242
_diffrn_reflns_theta_max 27.000
_diffrn_reflns_theta_min 1.855
_exptl_absorpt_coefficient_mu 1.296
_exptl_absorpt_correction_T_max 0.2658
_exptl_absorpt_correction_T_min 0.2082
_exptl_absorpt_correction_type multi-scan
_exptl_absorpt_process_details
;
SADABS-2008/1 (Bruker,2008) was used for absorption correction.
wR2(int) was 0.1312 before and 0.0468 after correction.
The Ratio of minimum to maximum transmission is 0.7917.
The \l/2 correction factor is 0.0015.
;
_exptl_crystal_colour pink
_exptl_crystal_colour_primary pink
_exptl_crystal_density_diffrn 1.683
_exptl_crystal_description prism
_exptl_crystal_F_000 1858
_exptl_crystal_size_max 0.15
_exptl_crystal_size_mid 0.1
_exptl_crystal_size_min 0.05
_refine_diff_density_max 1.490
_refine_diff_density_min -0.855
_refine_diff_density_rms 0.120
_refine_ls_extinction_method none
_refine_ls_goodness_of_fit_ref 0.996
_refine_ls_hydrogen_treatment constr
_refine_ls_matrix_type full
_refine_ls_number_parameters 1042
_refine_ls_number_reflns 16441
_refine_ls_number_restraints 0
_refine_ls_restrained_S_all 0.996
_refine_ls_R_factor_all 0.0663
_refine_ls_R_factor_gt 0.0477
_refine_ls_shift/su_max 0.002
_refine_ls_shift/su_mean 0.000
_refine_ls_structure_factor_coef Fsqd
_refine_ls_weighting_details 'w=1/[\s^2^(Fo^2^)+(0.0548P)^2^] where P=(Fo^2^+2Fc^2^)/3'
_refine_ls_weighting_scheme calc
_refine_ls_wR_factor_gt 0.1051
_refine_ls_wR_factor_ref 0.1125
_reflns_Friedel_coverage 0.000
_reflns_number_gt 12863
_reflns_number_total 16441
_reflns_threshold_expression 'I > 2\s(I)'
_cod_data_source_file d3dt04375d2.cif
_cod_data_source_block 3
_cod_depositor_comments 'Adding full bibliography for 7715406--7715411.cif.'
_cod_database_code 7715407
_shelxl_version_number 2014/6
_shelx_space_group_comment
;
The symmetry employed for this shelxl refinement is uniquely defined
by the following loop, which should always be used as a source of
symmetry information in preference to the above space-group names.
They are only intended as comments.
;
_olex2_refinement_description
;
1. Fixed Uiso
 At 1.2 times of:
  All N(H) groups
 At 1.5 times of:
  All C(H,H,H) groups
2.a Riding coordinates:
 N1(H1)
2.b Idealised Me refined as rotating group:
 C58(H58A,H58B,H58C), C59(H59A,H59B,H59C), C60(H60A,H60B,H60C), C61(H61A,H61B,
 H61C), C62(H62A,H62B,H62C), C63(H63A,H63B,H63C)
;
_olex2_submission_special_instructions 'No special instructions were received'

loop_
_space_group_symop_operation_xyz
'x, y, z'
'-x, -y, -z'

loop_
_atom_site_label
_atom_site_type_symbol
_atom_site_fract_x
_atom_site_fract_y
_atom_site_fract_z
_atom_site_U_iso_or_equiv
_atom_site_adp_type
_atom_site_occupancy
_atom_site_site_symmetry_order
_atom_site_calc_flag
_atom_site_refinement_flags_posn
_atom_site_refinement_flags_adp
_atom_site_refinement_flags_occupancy
_atom_site_disorder_assembly
_atom_site_disorder_group
C1 C 0.1901(3) 0.3838(3) 0.5975(3) 0.0178(9) Uani 1 1 d . . . . .
C2 C 0.2454(3) 0.4766(3) 0.6405(3) 0.0166(9) Uani 1 1 d . . . . .
C3 C 0.3225(3) 0.4934(3) 0.7149(3) 0.0199(10) Uani 1 1 d . . . . .
C4 C 0.3675(3) 0.5775(3) 0.7520(3) 0.0214(10) Uani 1 1 d . . . . .
C5 C 0.3377(4) 0.6491(3) 0.7137(3) 0.0240(10) Uani 1 1 d . . . . .
C6 C 0.2620(4) 0.6352(3) 0.6392(3) 0.0218(10) Uani 1 1 d . . . . .
C7 C 0.2176(3) 0.5510(3) 0.6049(3) 0.0184(9) Uani 1 1 d . . . . .
C8 C 0.0848(3) 0.3692(3) 0.5962(2) 0.0161(9) Uani 1 1 d . . . . .
C9 C 0.0261(3) 0.2892(3) 0.5569(3) 0.0184(9) Uani 1 1 d . . . . .
C10 C -0.0650(4) 0.2653(3) 0.5569(3) 0.0238(10) Uani 1 1 d . . . . .
C11 C -0.1040(3) 0.3211(3) 0.5961(3) 0.0246(10) Uani 1 1 d . . . . .
C12 C -0.0490(3) 0.4007(3) 0.6355(3) 0.0225(10) Uani 1 1 d . . . . .
C13 C 0.0434(3) 0.4232(3) 0.6353(3) 0.0194(9) Uani 1 1 d . . . . .
C14 C 0.1910(3) 0.3750(3) 0.5109(3) 0.0188(9) Uani 1 1 d . . . . .
C15 C 0.2797(3) 0.3669(3) 0.5034(3) 0.0189(9) Uani 1 1 d . . . . .
C16 C 0.2881(4) 0.3577(3) 0.4295(3) 0.0261(11) Uani 1 1 d . . . . .
C17 C 0.2077(4) 0.3548(3) 0.3598(3) 0.0247(11) Uani 1 1 d . . . . .
C18 C 0.1174(4) 0.3619(3) 0.3644(3) 0.0240(10) Uani 1 1 d . . . . .
C19 C 0.1103(3) 0.3742(3) 0.4388(3) 0.0193(9) Uani 1 1 d . . . . .
C20 C 0.5947(3) 0.3397(3) 0.7253(3) 0.0187(9) Uani 1 1 d . . . . .
C21 C 0.6723(3) 0.2822(3) 0.7664(3) 0.0224(10) Uani 1 1 d . . . . .
C22 C 0.6560(4) 0.2073(3) 0.7997(3) 0.0324(12) Uani 1 1 d . . . . .
C23 C 0.7302(5) 0.1564(4) 0.8319(4) 0.0482(16) Uani 1 1 d . . . . .
C24 C 0.8223(5) 0.1780(4) 0.8302(4) 0.0512(17) Uani 1 1 d . . . . .
C25 C 0.8412(4) 0.2502(4) 0.7988(4) 0.0418(14) Uani 1 1 d . . . . .
C26 C 0.7671(4) 0.3003(3) 0.7678(3) 0.0257(11) Uani 1 1 d . . . . .
C27 C 0.6287(3) 0.4371(3) 0.7682(3) 0.0205(10) Uani 1 1 d . . . . .
C28 C 0.6997(4) 0.4632(3) 0.8453(3) 0.0227(10) Uani 1 1 d . . . . .
C29 C 0.7231(4) 0.5491(3) 0.8815(3) 0.0280(11) Uani 1 1 d . . . . .
C30 C 0.6751(4) 0.6123(3) 0.8413(3) 0.0286(12) Uani 1 1 d . . . . .
C31 C 0.6024(4) 0.5896(3) 0.7661(3) 0.0258(11) Uani 1 1 d . . . . .
C32 C 0.5791(3) 0.5028(3) 0.7318(3) 0.0214(10) Uani 1 1 d . . . . .
C33 C 0.5878(3) 0.3288(3) 0.6371(3) 0.0191(9) Uani 1 1 d . . . . .
C34 C 0.5469(3) 0.2466(3) 0.5920(3) 0.0215(10) Uani 1 1 d . . . . .
C35 C 0.5381(4) 0.2254(3) 0.5143(3) 0.0246(10) Uani 1 1 d . . . . .
C36 C 0.5711(4) 0.2874(3) 0.4766(3) 0.0241(10) Uani 1 1 d . . . . .
C37 C 0.6131(4) 0.3690(3) 0.5181(3) 0.0252(11) Uani 1 1 d . . . . .
C38 C 0.6225(3) 0.3887(3) 0.5972(3) 0.0227(10) Uani 1 1 d . . . . .
C39 C 0.3210(3) 0.0430(3) 0.6584(3) 0.0201(10) Uani 1 1 d . . . . .
C40 C 0.3133(3) 0.0358(3) 0.5699(3) 0.0212(10) Uani 1 1 d . . . . .
C41 C 0.3044(4) 0.1050(3) 0.5262(3) 0.0227(10) Uani 1 1 d . . . . .
C42 C 0.2835(4) 0.0938(3) 0.4445(3) 0.0271(11) Uani 1 1 d . . . . .
C43 C 0.2734(4) 0.0115(3) 0.4040(3) 0.0289(11) Uani 1 1 d . . . . .
C44 C 0.2842(4) -0.0581(3) 0.4462(3) 0.0268(11) Uani 1 1 d . . . . .
C45 C 0.3021(4) -0.0458(3) 0.5265(3) 0.0230(10) Uani 1 1 d . . . . .
C46 C 0.4089(4) 0.0060(3) 0.7157(3) 0.0236(10) Uani 1 1 d . . . . .
C47 C 0.4172(4) 0.0041(3) 0.7953(3) 0.0295(12) Uani 1 1 d . . . . .
C48 C 0.4909(5) -0.0314(4) 0.8510(3) 0.0391(14) Uani 1 1 d . . . . .
C49 C 0.5604(4) -0.0659(3) 0.8292(4) 0.0386(14) Uani 1 1 d . . . . .
C50 C 0.5587(4) -0.0619(3) 0.7545(3) 0.0329(12) Uani 1 1 d . . . . .
C51 C 0.4854(4) -0.0245(3) 0.6997(3) 0.0266(11) Uani 1 1 d . . . . .
C52 C 0.2209(3) -0.0091(3) 0.6511(3) 0.0195(9) Uani 1 1 d . . . . .
C53 C 0.2047(4) -0.0901(3) 0.6749(3) 0.0244(10) Uani 1 1 d . . . . .
C54 C 0.1126(4) -0.1306(3) 0.6658(3) 0.0317(12) Uani 1 1 d . . . . .
C55 C 0.0312(4) -0.0912(3) 0.6318(3) 0.0300(12) Uani 1 1 d . . . . .
C56 C 0.0427(4) -0.0128(3) 0.6046(3) 0.0254(10) Uani 1 1 d . . . . .
C57 C 0.1344(4) 0.0258(3) 0.6124(3) 0.0215(10) Uani 1 1 d . . . . .
C58 C 0.1287(4) 0.1827(3) 0.7406(3) 0.0329(12) Uani 1 1 d . . . . .
H58A H 0.1323 0.2049 0.6925 0.049 Uiso 1 1 calc R U . . .
H58B H 0.0606 0.1779 0.7372 0.049 Uiso 1 1 calc R U . . .
H58C H 0.1500 0.1248 0.7441 0.049 Uiso 1 1 calc R U . . .
C59 C 0.1937(4) 0.2157(4) 0.9177(3) 0.0399(14) Uani 1 1 d . . . . .
H59A H 0.2086 0.1556 0.9190 0.060 Uiso 1 1 calc R U . . .
H59B H 0.1253 0.2161 0.9123 0.060 Uiso 1 1 calc R U . . .
H59C H 0.2383 0.2524 0.9677 0.060 Uiso 1 1 calc R U . . .
C60 C 0.1766(4) 0.3707(3) 0.8237(3) 0.0331(12) Uani 1 1 d . . . . .
H60A H 0.2093 0.4070 0.8764 0.050 Uiso 1 1 calc R U . . .
H60B H 0.1049 0.3674 0.8064 0.050 Uiso 1 1 calc R U . . .
H60C H 0.1976 0.3969 0.7842 0.050 Uiso 1 1 calc R U . . .
C61 C 0.4593(5) 0.2229(4) 1.0000(4) 0.0525(17) Uani 1 1 d . . . . .
H61A H 0.3998 0.2025 1.0091 0.079 Uiso 1 1 calc R U . . .
H61B H 0.5126 0.2477 1.0516 0.079 Uiso 1 1 calc R U . . .
H61C H 0.4793 0.1735 0.9753 0.079 Uiso 1 1 calc R U . . .
C62 C 0.3957(4) 0.4033(3) 0.9770(3) 0.0357(13) Uani 1 1 d . . . . .
H62A H 0.3828 0.4475 0.9400 0.054 Uiso 1 1 calc R U . . .
H62B H 0.4488 0.4287 1.0285 0.054 Uiso 1 1 calc R U . . .
H62C H 0.3357 0.3843 0.9859 0.054 Uiso 1 1 calc R U . . .
C63 C 0.5456(4) 0.3499(4) 0.9176(3) 0.0419(14) Uani 1 1 d . . . . .
H63A H 0.5664 0.3024 0.8912 0.063 Uiso 1 1 calc R U . . .
H63B H 0.5983 0.3728 0.9700 0.063 Uiso 1 1 calc R U . . .
H63C H 0.5318 0.3969 0.8838 0.063 Uiso 1 1 calc R U . . .
Er1 Er 0.35844(2) 0.26475(2) 0.70757(2) 0.01503(6) Uani 1 1 d . . . . .
F1 F 0.36106(19) 0.42938(15) 0.75938(15) 0.0231(6) Uani 1 1 d . . . . .
F2 F 0.4403(2) 0.58917(16) 0.82606(16) 0.0282(6) Uani 1 1 d . . . . .
F3 F 0.3837(2) 0.72942(15) 0.74936(17) 0.0327(7) Uani 1 1 d . . . . .
F4 F 0.2316(2) 0.70282(15) 0.60033(16) 0.0302(7) Uani 1 1 d . . . . .
F5 F 0.1411(2) 0.54197(15) 0.53357(15) 0.0248(6) Uani 1 1 d . . . . .
F6 F 0.05882(19) 0.23327(15) 0.51580(16) 0.0241(6) Uani 1 1 d . . . . .
F7 F -0.1177(2) 0.18781(16) 0.51775(17) 0.0309(7) Uani 1 1 d . . . . .
F8 F -0.1953(2) 0.30006(17) 0.59356(19) 0.0343(7) Uani 1 1 d . . . . .
F9 F -0.0866(2) 0.45586(16) 0.67325(18) 0.0314(7) Uani 1 1 d . . . . .
F10 F 0.09205(19) 0.50172(15) 0.67819(15) 0.0227(6) Uani 1 1 d . . . . .
F11 F 0.36272(19) 0.36901(16) 0.56851(16) 0.0251(6) Uani 1 1 d . . . . .
F12 F 0.3768(2) 0.35138(18) 0.42658(18) 0.0330(7) Uani 1 1 d . . . . .
F13 F 0.2152(2) 0.34572(19) 0.28845(17) 0.0352(7) Uani 1 1 d . . . . .
F14 F 0.0368(2) 0.35904(17) 0.29752(16) 0.0294(6) Uani 1 1 d . . . . .
F15 F 0.02119(19) 0.38639(17) 0.43765(15) 0.0254(6) Uani 1 1 d . . . . .
F16 F 0.5679(2) 0.17854(18) 0.80159(19) 0.0405(8) Uani 1 1 d . . . . .
F17 F 0.7111(3) 0.0848(2) 0.8635(3) 0.0748(13) Uani 1 1 d . . . . .
F18 F 0.8926(3) 0.1273(2) 0.8601(3) 0.0820(15) Uani 1 1 d . . . . .
F19 F 0.9298(2) 0.2729(2) 0.7971(2) 0.0572(10) Uani 1 1 d . . . . .
F20 F 0.7913(2) 0.37358(18) 0.74043(18) 0.0335(7) Uani 1 1 d . . . . .
F21 F 0.7504(2) 0.40676(18) 0.89089(16) 0.0313(7) Uani 1 1 d . . . . .
F22 F 0.7928(2) 0.57050(19) 0.95627(17) 0.0414(8) Uani 1 1 d . . . . .
F23 F 0.6964(3) 0.69641(18) 0.87564(19) 0.0454(9) Uani 1 1 d . . . . .
F24 F 0.5538(2) 0.65036(16) 0.72622(17) 0.0325(7) Uani 1 1 d . . . . .
F25 F 0.5055(2) 0.48482(16) 0.65856(16) 0.0261(6) Uani 1 1 d . . . . .
F26 F 0.5172(2) 0.18108(16) 0.62618(17) 0.0287(6) Uani 1 1 d . . . . .
F27 F 0.4994(2) 0.14455(17) 0.47581(17) 0.0328(7) Uani 1 1 d . . . . .
F28 F 0.5629(2) 0.26746(19) 0.40015(16) 0.0353(7) Uani 1 1 d . . . . .
F29 F 0.6475(2) 0.43049(18) 0.48331(17) 0.0356(7) Uani 1 1 d . . . . .
F30 F 0.6705(2) 0.46927(16) 0.63403(16) 0.0270(6) Uani 1 1 d . . . . .
F31 F 0.3148(2) 0.19025(15) 0.55842(16) 0.0255(6) Uani 1 1 d . . . . .
F32 F 0.2759(2) 0.16428(16) 0.40462(17) 0.0348(7) Uani 1 1 d . . . . .
F33 F 0.2510(3) -0.00018(19) 0.32424(17) 0.0428(8) Uani 1 1 d . . . . .
F34 F 0.2749(2) -0.13797(16) 0.40724(17) 0.0344(7) Uani 1 1 d . . . . .
F35 F 0.3114(2) -0.11680(15) 0.56480(16) 0.0253(6) Uani 1 1 d . . . . .
F36 F 0.3487(2) 0.03351(18) 0.81877(17) 0.0330(7) Uani 1 1 d . . . . .
F37 F 0.4930(3) -0.0322(2) 0.92634(19) 0.0508(9) Uani 1 1 d . . . . .
F38 F 0.6321(3) -0.1011(2) 0.8840(2) 0.0605(10) Uani 1 1 d . . . . .
F39 F 0.6276(2) -0.0937(2) 0.7331(2) 0.0467(8) Uani 1 1 d . . . . .
F40 F 0.4947(2) -0.01663(17) 0.62903(17) 0.0293(6) Uani 1 1 d . . . . .
F41 F 0.2798(2) -0.13496(16) 0.71010(18) 0.0316(7) Uani 1 1 d . . . . .
F42 F 0.1027(2) -0.20907(17) 0.6903(2) 0.0413(8) Uani 1 1 d . . . . .
F43 F -0.0576(2) -0.12935(19) 0.62405(19) 0.0380(7) Uani 1 1 d . . . . .
F44 F -0.0372(2) 0.02701(18) 0.56962(17) 0.0335(7) Uani 1 1 d . . . . .
F45 F 0.1390(2) 0.09981(16) 0.58014(16) 0.0258(6) Uani 1 1 d . . . . .
N1 N 0.3358(3) 0.2586(2) 0.8386(2) 0.0245(9) Uani 1 1 d . . . . .
H1 H 0.3378 0.1963 0.8289 0.029 Uiso 1 1 d R U . . .
O1 O 0.2378(2) 0.31992(18) 0.63759(18) 0.0214(7) Uani 1 1 d . . . . .
O2 O 0.5023(2) 0.31409(19) 0.72539(18) 0.0214(7) Uani 1 1 d . . . . .
O3 O 0.3281(2) 0.12927(18) 0.69112(18) 0.0208(7) Uani 1 1 d . . . . .
Si1 Si 0.21046(11) 0.25908(9) 0.83158(8) 0.0257(3) Uani 1 1 d . . . . .
Si2 Si 0.43325(11) 0.30753(9) 0.93235(8) 0.0266(3) Uani 1 1 d . . . . .

loop_
_atom_site_aniso_label
_atom_site_aniso_U_11
_atom_site_aniso_U_22
_atom_site_aniso_U_33
_atom_site_aniso_U_23
_atom_site_aniso_U_13
_atom_site_aniso_U_12
C1 0.014(2) 0.018(2) 0.019(2) 0.0038(18) 0.0039(19) -0.0002(17)
C2 0.016(2) 0.0161(19) 0.020(2) 0.0009(17) 0.0094(19) 0.0031(17)
C3 0.018(2) 0.019(2) 0.026(2) 0.0045(19) 0.012(2) 0.0051(18)
C4 0.014(2) 0.023(2) 0.021(2) -0.0073(19) 0.0031(19) 0.0020(18)
C5 0.023(3) 0.016(2) 0.030(3) -0.0046(19) 0.009(2) 0.0022(18)
C6 0.022(3) 0.020(2) 0.025(2) 0.0069(19) 0.008(2) 0.0105(19)
C7 0.015(2) 0.022(2) 0.017(2) 0.0019(18) 0.0064(19) -0.0019(18)
C8 0.014(2) 0.018(2) 0.013(2) 0.0035(17) 0.0007(18) 0.0025(17)
C9 0.016(2) 0.016(2) 0.024(2) 0.0011(18) 0.008(2) 0.0034(17)
C10 0.022(3) 0.014(2) 0.029(3) -0.0001(19) 0.004(2) -0.0017(18)
C11 0.016(3) 0.024(2) 0.036(3) 0.010(2) 0.010(2) 0.0056(19)
C12 0.018(3) 0.022(2) 0.029(3) 0.0036(19) 0.010(2) 0.0062(19)
C13 0.020(3) 0.0146(19) 0.022(2) 0.0023(18) 0.007(2) 0.0022(17)
C14 0.018(2) 0.0114(18) 0.026(2) -0.0013(17) 0.009(2) -0.0006(17)
C15 0.017(2) 0.0160(19) 0.020(2) 0.0003(18) 0.0039(19) 0.0017(17)
C16 0.025(3) 0.015(2) 0.041(3) 0.004(2) 0.015(2) 0.0023(19)
C17 0.035(3) 0.019(2) 0.024(2) 0.0013(19) 0.015(2) 0.004(2)
C18 0.027(3) 0.019(2) 0.022(2) 0.0013(19) 0.006(2) -0.0009(19)
C19 0.018(2) 0.0140(19) 0.024(2) -0.0009(18) 0.007(2) 0.0010(17)
C20 0.014(2) 0.0154(19) 0.026(2) 0.0000(18) 0.008(2) -0.0035(17)
C21 0.018(3) 0.024(2) 0.021(2) 0.0018(19) 0.002(2) 0.0026(19)
C22 0.027(3) 0.026(2) 0.039(3) 0.009(2) 0.006(2) 0.001(2)
C23 0.038(4) 0.030(3) 0.064(4) 0.016(3) 0.002(3) 0.005(3)
C24 0.035(4) 0.036(3) 0.071(5) 0.013(3) 0.004(3) 0.017(3)
C25 0.021(3) 0.042(3) 0.060(4) 0.004(3) 0.013(3) 0.004(2)
C26 0.015(3) 0.029(2) 0.029(3) 0.001(2) 0.005(2) 0.0011(19)
C27 0.018(3) 0.016(2) 0.028(2) 0.0006(18) 0.012(2) -0.0012(17)
C28 0.018(3) 0.030(2) 0.020(2) 0.003(2) 0.008(2) 0.0009(19)
C29 0.026(3) 0.036(3) 0.019(2) -0.007(2) 0.008(2) -0.002(2)
C30 0.040(3) 0.019(2) 0.028(3) -0.008(2) 0.018(2) -0.003(2)
C31 0.026(3) 0.024(2) 0.033(3) 0.003(2) 0.016(2) 0.007(2)
C32 0.017(2) 0.025(2) 0.018(2) -0.0048(18) 0.0039(19) -0.0018(18)
C33 0.017(2) 0.020(2) 0.023(2) 0.0008(18) 0.010(2) 0.0032(18)
C34 0.013(2) 0.018(2) 0.035(3) 0.0023(19) 0.011(2) 0.0021(17)
C35 0.021(3) 0.021(2) 0.027(3) -0.005(2) 0.006(2) 0.0038(19)
C36 0.021(3) 0.030(2) 0.024(2) 0.002(2) 0.010(2) 0.010(2)
C37 0.024(3) 0.026(2) 0.034(3) 0.009(2) 0.019(2) 0.008(2)
C38 0.018(3) 0.019(2) 0.032(3) 0.0026(19) 0.011(2) 0.0029(18)
C39 0.022(3) 0.0145(19) 0.023(2) 0.0011(18) 0.008(2) 0.0011(18)
C40 0.016(2) 0.022(2) 0.028(3) 0.0050(19) 0.011(2) 0.0009(18)
C41 0.021(3) 0.020(2) 0.029(3) -0.0012(19) 0.014(2) -0.0005(18)
C42 0.034(3) 0.017(2) 0.035(3) 0.009(2) 0.019(2) -0.001(2)
C43 0.033(3) 0.031(3) 0.023(3) -0.002(2) 0.014(2) -0.001(2)
C44 0.031(3) 0.016(2) 0.034(3) -0.006(2) 0.017(2) -0.0008(19)
C45 0.021(3) 0.020(2) 0.031(3) 0.006(2) 0.014(2) 0.0015(19)
C46 0.027(3) 0.0127(19) 0.030(3) -0.0008(19) 0.011(2) -0.0015(18)
C47 0.039(3) 0.020(2) 0.029(3) 0.003(2) 0.012(2) 0.007(2)
C48 0.043(4) 0.038(3) 0.035(3) 0.012(3) 0.013(3) 0.003(3)
C49 0.031(3) 0.033(3) 0.046(3) 0.018(3) 0.005(3) 0.009(2)
C50 0.029(3) 0.029(3) 0.047(3) 0.015(2) 0.018(3) 0.007(2)
C51 0.023(3) 0.020(2) 0.036(3) -0.001(2) 0.011(2) 0.0037(19)
C52 0.020(3) 0.016(2) 0.022(2) -0.0028(18) 0.010(2) -0.0004(18)
C53 0.032(3) 0.018(2) 0.030(3) 0.0032(19) 0.019(2) 0.007(2)
C54 0.043(3) 0.020(2) 0.036(3) 0.000(2) 0.022(3) -0.004(2)
C55 0.027(3) 0.031(3) 0.033(3) -0.005(2) 0.017(2) -0.009(2)
C56 0.020(3) 0.031(2) 0.021(2) -0.003(2) 0.004(2) 0.004(2)
C57 0.024(3) 0.017(2) 0.022(2) -0.0034(18) 0.009(2) -0.0005(18)
C58 0.024(3) 0.044(3) 0.026(3) -0.007(2) 0.010(2) -0.006(2)
C59 0.033(3) 0.049(3) 0.034(3) -0.001(3) 0.015(3) -0.010(3)
C60 0.023(3) 0.038(3) 0.040(3) 0.002(2) 0.014(2) 0.009(2)
C61 0.058(4) 0.047(3) 0.038(3) 0.016(3) 0.000(3) 0.008(3)
C62 0.034(3) 0.040(3) 0.026(3) -0.008(2) 0.008(2) -0.005(2)
C63 0.030(3) 0.063(4) 0.029(3) -0.002(3) 0.010(3) 0.001(3)
Er1 0.01405(11) 0.01214(9) 0.01853(10) 0.00136(7) 0.00625(8) 0.00124(7)
F1 0.0241(15) 0.0190(12) 0.0199(13) 0.0027(11) 0.0015(12) 0.0033(11)
F2 0.0262(16) 0.0264(14) 0.0240(14) -0.0033(11) 0.0020(13) 0.0050(12)
F3 0.0338(18) 0.0140(12) 0.0397(17) -0.0062(12) 0.0052(14) 0.0007(11)
F4 0.0366(18) 0.0135(12) 0.0352(16) 0.0044(11) 0.0074(14) 0.0055(11)
F5 0.0257(16) 0.0186(12) 0.0242(14) 0.0042(11) 0.0025(12) 0.0047(11)
F6 0.0233(15) 0.0151(12) 0.0324(15) -0.0017(11) 0.0105(13) 0.0022(10)
F7 0.0183(15) 0.0244(13) 0.0430(17) -0.0043(13) 0.0088(13) -0.0076(11)
F8 0.0211(16) 0.0277(14) 0.057(2) 0.0025(14) 0.0204(15) -0.0008(12)
F9 0.0289(17) 0.0236(13) 0.0493(18) 0.0004(13) 0.0246(15) 0.0044(12)
F10 0.0225(15) 0.0174(12) 0.0292(14) -0.0023(11) 0.0133(12) -0.0006(10)
F11 0.0169(15) 0.0242(13) 0.0329(15) 0.0042(12) 0.0078(12) 0.0041(11)
F12 0.0249(17) 0.0372(16) 0.0451(18) 0.0050(14) 0.0224(15) 0.0069(13)
F13 0.0396(19) 0.0431(17) 0.0303(16) 0.0043(13) 0.0221(15) 0.0060(14)
F14 0.0310(17) 0.0301(14) 0.0219(14) 0.0010(12) 0.0060(13) 0.0004(12)
F15 0.0160(15) 0.0317(14) 0.0257(14) 0.0070(12) 0.0040(12) 0.0056(11)
F16 0.0289(18) 0.0323(15) 0.057(2) 0.0172(15) 0.0130(16) -0.0058(13)
F17 0.054(3) 0.041(2) 0.111(3) 0.040(2) 0.005(2) 0.0033(18)
F18 0.042(2) 0.054(2) 0.133(4) 0.032(2) 0.007(3) 0.0256(19)
F19 0.0197(18) 0.065(2) 0.089(3) 0.008(2) 0.0217(19) 0.0148(16)
F20 0.0229(16) 0.0398(16) 0.0416(17) 0.0053(14) 0.0183(14) -0.0006(13)
F21 0.0292(17) 0.0345(15) 0.0243(15) 0.0029(12) 0.0035(13) 0.0059(13)
F22 0.041(2) 0.0443(18) 0.0258(16) -0.0100(14) 0.0028(15) 0.0012(15)
F23 0.058(2) 0.0237(15) 0.0443(19) -0.0142(14) 0.0128(17) 0.0022(14)
F24 0.0377(19) 0.0215(13) 0.0361(17) 0.0028(12) 0.0118(15) 0.0051(12)
F25 0.0221(15) 0.0246(13) 0.0275(15) -0.0001(11) 0.0056(12) 0.0043(11)
F26 0.0310(17) 0.0187(12) 0.0366(16) 0.0023(12) 0.0156(14) -0.0033(12)
F27 0.0336(18) 0.0256(14) 0.0357(16) -0.0125(12) 0.0144(14) -0.0011(12)
F28 0.0401(19) 0.0439(17) 0.0238(15) -0.0006(13) 0.0155(14) 0.0071(14)
F29 0.047(2) 0.0347(15) 0.0332(16) 0.0066(13) 0.0257(15) -0.0002(14)
F30 0.0316(17) 0.0185(12) 0.0341(15) -0.0003(11) 0.0193(14) -0.0045(11)
F31 0.0353(17) 0.0132(11) 0.0292(15) 0.0011(11) 0.0155(13) -0.0010(11)
F32 0.053(2) 0.0209(13) 0.0340(16) 0.0096(12) 0.0202(15) 0.0025(13)
F33 0.069(3) 0.0339(16) 0.0295(16) 0.0007(13) 0.0261(17) 0.0020(16)
F34 0.048(2) 0.0205(13) 0.0351(16) -0.0067(12) 0.0214(15) -0.0024(13)
F35 0.0253(16) 0.0145(12) 0.0363(16) 0.0012(11) 0.0131(13) 0.0007(11)
F36 0.0408(19) 0.0350(15) 0.0303(16) 0.0093(13) 0.0193(15) 0.0106(14)
F37 0.054(2) 0.065(2) 0.0361(19) 0.0234(17) 0.0157(18) 0.0155(18)
F38 0.047(2) 0.073(2) 0.070(3) 0.042(2) 0.018(2) 0.0308(19)
F39 0.0317(19) 0.0519(19) 0.069(2) 0.0200(18) 0.0263(18) 0.0226(16)
F40 0.0229(16) 0.0306(14) 0.0347(16) 0.0001(13) 0.0124(13) 0.0048(12)
F41 0.0310(17) 0.0177(12) 0.0514(19) 0.0108(13) 0.0196(15) 0.0072(12)
F42 0.049(2) 0.0225(14) 0.060(2) 0.0113(14) 0.0306(18) -0.0019(14)
F43 0.0277(18) 0.0375(16) 0.0506(19) -0.0040(15) 0.0228(15) -0.0082(13)
F44 0.0197(16) 0.0392(16) 0.0378(17) 0.0010(14) 0.0081(14) 0.0034(13)
F45 0.0233(16) 0.0236(13) 0.0285(15) 0.0073(11) 0.0070(13) 0.0034(11)
N1 0.032(2) 0.0188(18) 0.022(2) 0.0000(16) 0.0101(19) 0.0006(17)
O1 0.0221(18) 0.0174(14) 0.0241(17) 0.0012(13) 0.0082(14) 0.0048(13)
O2 0.0180(18) 0.0227(15) 0.0234(17) 0.0026(13) 0.0092(14) -0.0019(13)
O3 0.0213(18) 0.0125(13) 0.0290(17) -0.0009(13) 0.0122(15) -0.0018(12)
Si1 0.0264(8) 0.0281(7) 0.0227(7) -0.0016(6) 0.0119(6) -0.0007(6)
Si2 0.0254(8) 0.0311(7) 0.0219(7) 0.0051(6) 0.0077(6) 0.0025(6)

loop_
_atom_type_symbol
_atom_type_description
_atom_type_scat_dispersion_real
_atom_type_scat_dispersion_imag
_atom_type_scat_source
C C 0.0033 0.0016 'International Tables Vol C Tables 4.2.6.8 and 6.1.1.4'
H H 0.0000 0.0000 'International Tables Vol C Tables 4.2.6.8 and 6.1.1.4'
Er Er -0.2586 4.9576 'International Tables Vol C Tables 4.2.6.8 and 6.1.1.4'
F F 0.0171 0.0103 'International Tables Vol C Tables 4.2.6.8 and 6.1.1.4'
N N 0.0061 0.0033 'International Tables Vol C Tables 4.2.6.8 and 6.1.1.4'
O O 0.0106 0.0060 'International Tables Vol C Tables 4.2.6.8 and 6.1.1.4'
Si Si 0.0817 0.0704 'International Tables Vol C Tables 4.2.6.8 and 6.1.1.4'

loop_
_geom_angle_atom_site_label_1
_geom_angle_atom_site_label_2
_geom_angle_atom_site_label_3
_geom_angle
_geom_angle_site_symmetry_1
_geom_angle_site_symmetry_3
_geom_angle_publ_flag
C2 C1 C14 107.0(3) . . ?
C8 C1 C2 111.6(3) . . ?
C8 C1 C14 112.5(4) . . ?
O1 C1 C2 110.7(3) . . ?
O1 C1 C8 106.3(3) . . ?
O1 C1 C14 108.8(3) . . ?
C3 C2 C1 124.9(4) . . ?
C3 C2 C7 114.5(4) . . ?
C7 C2 C1 120.6(4) . . ?
C2 C3 C4 122.8(4) . . ?
F1 C3 C2 123.5(4) . . ?
F1 C3 C4 113.6(4) . . ?
C5 C4 C3 120.3(4) . . ?
F2 C4 C3 119.6(4) . . ?
F2 C4 C5 120.0(4) . . ?
C6 C5 C4 118.6(4) . . ?
F3 C5 C4 119.6(4) . . ?
F3 C5 C6 121.8(4) . . ?
C5 C6 C7 119.5(4) . . ?
F4 C6 C5 120.3(4) . . ?
F4 C6 C7 120.3(4) . . ?
C6 C7 C2 124.2(4) . . ?
F5 C7 C2 119.2(4) . . ?
F5 C7 C6 116.6(4) . . ?
C9 C8 C1 117.2(4) . . ?
C13 C8 C1 127.5(4) . . ?
C13 C8 C9 115.0(4) . . ?
C10 C9 C8 123.1(4) . . ?
F6 C9 C8 119.5(4) . . ?
F6 C9 C10 117.4(4) . . ?
C9 C10 C11 120.2(4) . . ?
F7 C10 C9 120.2(4) . . ?
F7 C10 C11 119.7(4) . . ?
C10 C11 C12 118.9(4) . . ?
F8 C11 C10 120.8(4) . . ?
F8 C11 C12 120.3(4) . . ?
C13 C12 C11 119.9(4) . . ?
F9 C12 C11 119.4(4) . . ?
F9 C12 C13 120.7(4) . . ?
C12 C13 C8 122.9(4) . . ?
F10 C13 C8 122.2(4) . . ?
F10 C13 C12 114.8(4) . . ?
C15 C14 C1 118.1(4) . . ?
C15 C14 C19 115.5(4) . . ?
C19 C14 C1 126.5(4) . . ?
C16 C15 C14 122.6(4) . . ?
F11 C15 C14 120.9(4) . . ?
F11 C15 C16 116.5(4) . . ?
C17 C16 C15 120.8(5) . . ?
F12 C16 C15 119.5(5) . . ?
F12 C16 C17 119.6(4) . . ?
C16 C17 C18 118.5(4) . . ?
F13 C17 C16 121.1(5) . . ?
F13 C17 C18 120.3(4) . . ?
C17 C18 C19 120.3(4) . . ?
F14 C18 C17 120.4(4) . . ?
F14 C18 C19 119.3(4) . . ?
C18 C19 C14 122.2(4) . . ?
F15 C19 C14 121.7(4) . . ?
F15 C19 C18 116.1(4) . . ?
C21 C20 C27 110.3(4) . . ?
C21 C20 C33 103.0(3) . . ?
C33 C20 C27 113.4(3) . . ?
O2 C20 C21 114.7(3) . . ?
O2 C20 C27 106.6(3) . . ?
O2 C20 C33 109.0(4) . . ?
C22 C21 C20 125.9(4) . . ?
C26 C21 C20 119.7(4) . . ?
C26 C21 C22 114.3(4) . . ?
C21 C22 C23 121.6(5) . . ?
F16 C22 C21 122.5(5) . . ?
F16 C22 C23 115.9(5) . . ?
C24 C23 C22 120.7(5) . . ?
F17 C23 C22 119.4(6) . . ?
F17 C23 C24 119.8(5) . . ?
C25 C24 C23 119.5(5) . . ?
F18 C24 C23 120.1(6) . . ?
F18 C24 C25 120.4(6) . . ?
C24 C25 C26 119.0(5) . . ?
F19 C25 C24 120.7(5) . . ?
F19 C25 C26 120.3(5) . . ?
C25 C26 C21 124.8(5) . . ?
F20 C26 C21 118.7(4) . . ?
F20 C26 C25 116.4(4) . . ?
C28 C27 C20 125.1(4) . . ?
C32 C27 C20 119.5(4) . . ?
C32 C27 C28 115.0(4) . . ?
C29 C28 C27 122.6(4) . . ?
F21 C28 C27 122.7(4) . . ?
F21 C28 C29 114.7(4) . . ?
C30 C29 C28 119.9(4) . . ?
F22 C29 C28 119.9(5) . . ?
F22 C29 C30 120.1(4) . . ?
C31 C30 C29 119.7(4) . . ?
F23 C30 C29 120.9(4) . . ?
F23 C30 C31 119.3(5) . . ?
C30 C31 C32 119.1(4) . . ?
F24 C31 C30 120.5(4) . . ?
F24 C31 C32 120.3(4) . . ?
C31 C32 C27 123.4(4) . . ?
F25 C32 C27 120.6(4) . . ?
F25 C32 C31 115.9(4) . . ?
C34 C33 C20 116.7(4) . . ?
C38 C33 C20 128.9(4) . . ?
C38 C33 C34 114.3(4) . . ?
C35 C34 C33 124.1(4) . . ?
F26 C34 C33 119.8(4) . . ?
F26 C34 C35 116.0(4) . . ?
C34 C35 C36 119.5(4) . . ?
F27 C35 C34 120.3(4) . . ?
F27 C35 C36 120.2(4) . . ?
C37 C36 C35 119.1(4) . . ?
F28 C36 C35 120.2(4) . . ?
F28 C36 C37 120.6(4) . . ?
C36 C37 C38 120.3(4) . . ?
F29 C37 C36 120.4(4) . . ?
F29 C37 C38 119.3(4) . . ?
C37 C38 C33 122.6(4) . . ?
F30 C38 C33 121.9(4) . . ?
F30 C38 C37 115.4(4) . . ?
C40 C39 C52 103.5(3) . . ?
C46 C39 C40 114.3(4) . . ?
C46 C39 C52 111.3(3) . . ?
O3 C39 C40 112.1(3) . . ?
O3 C39 C46 106.7(3) . . ?
O3 C39 C52 108.9(4) . . ?
C41 C40 C39 124.1(4) . . ?
C41 C40 C45 115.3(4) . . ?
C45 C40 C39 120.1(4) . . ?
C40 C41 C42 122.3(4) . . ?
F31 C41 C40 123.9(4) . . ?
F31 C41 C42 113.9(4) . . ?
C41 C42 C43 120.4(4) . . ?
F32 C42 C41 119.7(4) . . ?
F32 C42 C43 119.8(4) . . ?
C44 C43 C42 118.6(4) . . ?
F33 C43 C42 120.7(4) . . ?
F33 C43 C44 120.7(4) . . ?
C43 C44 C45 120.0(4) . . ?
F34 C44 C43 118.8(4) . . ?
F34 C44 C45 121.2(4) . . ?
C44 C45 C40 123.4(4) . . ?
F35 C45 C40 119.2(4) . . ?
F35 C45 C44 117.3(4) . . ?
C47 C46 C39 118.0(4) . . ?
C51 C46 C39 127.8(4) . . ?
C51 C46 C47 114.2(5) . . ?
C48 C47 C46 122.8(5) . . ?
F36 C47 C46 119.8(4) . . ?
F36 C47 C48 117.3(5) . . ?
C49 C48 C47 119.7(5) . . ?
F37 C48 C47 119.3(5) . . ?
F37 C48 C49 121.0(5) . . ?
C50 C49 C48 119.9(5) . . ?
C50 C49 F38 120.6(5) . . ?
F38 C49 C48 119.4(5) . . ?
C49 C50 C51 119.6(5) . . ?
F39 C50 C49 120.4(5) . . ?
F39 C50 C51 119.9(5) . . ?
C50 C51 C46 123.5(5) . . ?
F40 C51 C46 121.3(4) . . ?
F40 C51 C50 115.2(4) . . ?
C53 C52 C39 128.1(4) . . ?
C53 C52 C57 113.7(4) . . ?
C57 C52 C39 118.1(4) . . ?
C54 C53 C52 123.5(5) . . ?
F41 C53 C52 121.5(4) . . ?
F41 C53 C54 115.0(4) . . ?
C55 C54 C53 120.3(4) . . ?
F42 C54 C53 120.1(5) . . ?
F42 C54 C55 119.6(5) . . ?
C54 C55 C56 118.4(5) . . ?
F43 C55 C54 120.5(4) . . ?
F43 C55 C56 121.0(5) . . ?
C55 C56 C57 120.6(5) . . ?
F44 C56 C55 119.5(4) . . ?
F44 C56 C57 119.9(4) . . ?
C56 C57 C52 123.3(4) . . ?
F45 C57 C52 119.6(4) . . ?
F45 C57 C56 117.1(4) . . ?
H58A C58 H58B 109.5 . . ?
H58A C58 H58C 109.5 . . ?
H58B C58 H58C 109.5 . . ?
Si1 C58 H58A 109.5 . . ?
Si1 C58 H58B 109.5 . . ?
Si1 C58 H58C 109.5 . . ?
H59A C59 H59B 109.5 . . ?
H59A C59 H59C 109.5 . . ?
H59B C59 H59C 109.5 . . ?
Si1 C59 H59A 109.5 . . ?
Si1 C59 H59B 109.5 . . ?
Si1 C59 H59C 109.5 . . ?
H60A C60 H60B 109.5 . . ?
H60A C60 H60C 109.5 . . ?
H60B C60 H60C 109.5 . . ?
Si1 C60 H60A 109.5 . . ?
Si1 C60 H60B 109.5 . . ?
Si1 C60 H60C 109.5 . . ?
H61A C61 H61B 109.5 . . ?
H61A C61 H61C 109.5 . . ?
H61B C61 H61C 109.5 . . ?
Si2 C61 H61A 109.5 . . ?
Si2 C61 H61B 109.5 . . ?
Si2 C61 H61C 109.5 . . ?
H62A C62 H62B 109.5 . . ?
H62A C62 H62C 109.5 . . ?
H62B C62 H62C 109.5 . . ?
Si2 C62 H62A 109.5 . . ?
Si2 C62 H62B 109.5 . . ?
Si2 C62 H62C 109.5 . . ?
H63A C63 H63B 109.5 . . ?
H63A C63 H63C 109.5 . . ?
H63B C63 H63C 109.5 . . ?
Si2 C63 H63A 109.5 . . ?
Si2 C63 H63B 109.5 . . ?
Si2 C63 H63C 109.5 . . ?
F1 Er1 F31 128.77(7) . . ?
N1 Er1 F1 75.85(10) . . ?
N1 Er1 F31 147.87(10) . . ?
O1 Er1 F1 65.65(10) . . ?
O1 Er1 F31 75.55(10) . . ?
O1 Er1 N1 103.47(13) . . ?
O2 Er1 F1 80.78(10) . . ?
O2 Er1 F31 93.89(10) . . ?
O2 Er1 N1 112.21(12) . . ?
O2 Er1 O1 122.35(12) . . ?
O3 Er1 F1 160.08(10) . . ?
O3 Er1 F31 65.51(10) . . ?
O3 Er1 N1 86.10(12) . . ?
O3 Er1 O1 111.66(12) . . ?
O3 Er1 O2 114.43(12) . . ?
C3 F1 Er1 128.0(2) . . ?
C41 F31 Er1 132.1(3) . . ?
Er1 N1 H1 84.8 . . ?
Si1 N1 Er1 115.05(18) . . ?
Si1 N1 H1 101.8 . . ?
Si2 N1 Er1 120.29(19) . . ?
Si2 N1 H1 110.6 . . ?
Si2 N1 Si1 117.0(2) . . ?
C1 O1 Er1 156.0(3) . . ?
C20 O2 Er1 170.9(3) . . ?
C39 O3 Er1 159.0(3) . . ?
C59 Si1 C58 106.4(2) . . ?
C59 Si1 C60 110.8(3) . . ?
C60 Si1 C58 110.4(3) . . ?
N1 Si1 C58 107.3(2) . . ?
N1 Si1 C59 111.0(2) . . ?
N1 Si1 C60 110.8(2) . . ?
C61 Si2 C62 111.2(3) . . ?
C61 Si2 C63 110.1(3) . . ?
C63 Si2 C62 106.2(3) . . ?
N1 Si2 C61 107.7(2) . . ?
N1 Si2 C62 110.2(2) . . ?
N1 Si2 C63 111.5(2) . . ?

loop_
_geom_bond_atom_site_label_1
_geom_bond_atom_site_label_2
_geom_bond_distance
_geom_bond_site_symmetry_2
_geom_bond_publ_flag
C1 C2 1.557(6) . ?
C1 C8 1.540(6) . ?
C1 C14 1.564(6) . ?
C1 O1 1.373(5) . ?
C2 C3 1.378(6) . ?
C2 C7 1.392(6) . ?
C3 C4 1.386(6) . ?
C3 F1 1.367(5) . ?
C4 C5 1.381(6) . ?
C4 F2 1.349(5) . ?
C5 C6 1.371(6) . ?
C5 F3 1.335(5) . ?
C6 C7 1.376(6) . ?
C6 F4 1.335(5) . ?
C7 F5 1.343(5) . ?
C8 C9 1.399(6) . ?
C8 C13 1.380(6) . ?
C9 C10 1.358(6) . ?
C9 F6 1.335(5) . ?
C10 C11 1.375(6) . ?
C10 F7 1.339(5) . ?
C11 C12 1.376(6) . ?
C11 F8 1.338(5) . ?
C12 C13 1.376(6) . ?
C12 F9 1.337(5) . ?
C13 F10 1.354(5) . ?
C14 C15 1.387(6) . ?
C14 C19 1.396(6) . ?
C15 C16 1.383(6) . ?
C15 F11 1.339(5) . ?
C16 C17 1.363(7) . ?
C16 F12 1.345(6) . ?
C17 C18 1.384(7) . ?
C17 F13 1.331(5) . ?
C18 C19 1.386(6) . ?
C18 F14 1.336(5) . ?
C19 F15 1.344(5) . ?
C20 C21 1.533(6) . ?
C20 C27 1.574(6) . ?
C20 C33 1.552(6) . ?
C20 O2 1.384(5) . ?
C21 C22 1.392(6) . ?
C21 C26 1.391(7) . ?
C22 C23 1.395(7) . ?
C22 F16 1.345(6) . ?
C23 C24 1.380(9) . ?
C23 F17 1.342(6) . ?
C24 C25 1.347(8) . ?
C24 F18 1.345(6) . ?
C25 C26 1.383(7) . ?
C25 F19 1.332(6) . ?
C26 F20 1.344(5) . ?
C27 C28 1.386(6) . ?
C27 C32 1.384(6) . ?
C28 C29 1.379(6) . ?
C28 F21 1.343(5) . ?
C29 C30 1.369(7) . ?
C29 F22 1.342(5) . ?
C30 C31 1.366(7) . ?
C30 F23 1.345(5) . ?
C31 C32 1.382(6) . ?
C31 F24 1.338(5) . ?
C32 F25 1.343(5) . ?
C33 C34 1.393(6) . ?
C33 C38 1.392(6) . ?
C34 C35 1.368(6) . ?
C34 F26 1.351(5) . ?
C35 C36 1.374(7) . ?
C35 F27 1.333(5) . ?
C36 C37 1.368(6) . ?
C36 F28 1.347(5) . ?
C37 C38 1.385(6) . ?
C37 F29 1.343(5) . ?
C38 F30 1.350(5) . ?
C39 C40 1.553(6) . ?
C39 C46 1.529(6) . ?
C39 C52 1.563(6) . ?
C39 O3 1.391(5) . ?
C40 C41 1.375(6) . ?
C40 C45 1.389(6) . ?
C41 C42 1.380(7) . ?
C41 F31 1.365(5) . ?
C42 C43 1.380(6) . ?
C42 F32 1.351(5) . ?
C43 C44 1.362(7) . ?
C43 F33 1.343(5) . ?
C44 C45 1.366(7) . ?
C44 F34 1.338(5) . ?
C45 F35 1.341(5) . ?
C46 C47 1.399(7) . ?
C46 C51 1.386(7) . ?
C47 C48 1.379(7) . ?
C47 F36 1.342(6) . ?
C48 C49 1.371(8) . ?
C48 F37 1.350(6) . ?
C49 C50 1.348(8) . ?
C49 F38 1.351(6) . ?
C50 C51 1.385(7) . ?
C50 F39 1.341(6) . ?
C51 F40 1.349(6) . ?
C52 C53 1.387(6) . ?
C52 C57 1.398(6) . ?
C53 C54 1.383(7) . ?
C53 F41 1.352(5) . ?
C54 C55 1.364(7) . ?
C54 F42 1.342(5) . ?
C55 C56 1.367(7) . ?
C55 F43 1.334(5) . ?
C56 C57 1.374(7) . ?
C56 F44 1.355(5) . ?
C57 F45 1.338(5) . ?
C58 H58A 0.9800 . ?
C58 H58B 0.9800 . ?
C58 H58C 0.9800 . ?
C58 Si1 1.854(5) . ?
C59 H59A 0.9800 . ?
C59 H59B 0.9800 . ?
C59 H59C 0.9800 . ?
C59 Si1 1.835(5) . ?
C60 H60A 0.9800 . ?
C60 H60B 0.9800 . ?
C60 H60C 0.9800 . ?
C60 Si1 1.853(5) . ?
C61 H61A 0.9800 . ?
C61 H61B 0.9800 . ?
C61 H61C 0.9800 . ?
C61 Si2 1.841(6) . ?
C62 H62A 0.9800 . ?
C62 H62B 0.9800 . ?
C62 H62C 0.9800 . ?
C62 Si2 1.862(5) . ?
C63 H63A 0.9800 . ?
C63 H63B 0.9800 . ?
C63 H63C 0.9800 . ?
C63 Si2 1.843(6) . ?
Er1 F1 2.632(2) . ?
Er1 F31 2.649(3) . ?
Er1 N1 2.522(4) . ?
Er1 O1 2.080(3) . ?
Er1 O2 2.077(3) . ?
Er1 O3 2.071(3) . ?
N1 H1 0.9714 . ?
N1 Si1 1.810(4) . ?
N1 Si2 1.799(4) . ?

loop_
_geom_torsion_atom_site_label_1
_geom_torsion_atom_site_label_2
_geom_torsion_atom_site_label_3
_geom_torsion_atom_site_label_4
_geom_torsion
_geom_torsion_site_symmetry_1
_geom_torsion_site_symmetry_2
_geom_torsion_site_symmetry_3
_geom_torsion_site_symmetry_4
_geom_torsion_publ_flag
C1 C2 C3 C4 -177.8(4) . . . . ?
C1 C2 C3 F1 1.4(7) . . . . ?
C1 C2 C7 C6 179.3(4) . . . . ?
C1 C2 C7 F5 1.3(6) . . . . ?
C1 C8 C9 C10 174.6(4) . . . . ?
C1 C8 C9 F6 -6.6(6) . . . . ?
C1 C8 C13 C12 -174.6(4) . . . . ?
C1 C8 C13 F10 3.7(7) . . . . ?
C1 C14 C15 C16 179.2(4) . . . . ?
C1 C14 C15 F11 -1.7(6) . . . . ?
C1 C14 C19 C18 -176.9(4) . . . . ?
C1 C14 C19 F15 3.9(6) . . . . ?
C2 C1 C8 C9 177.9(4) . . . . ?
C2 C1 C8 C13 -7.9(6) . . . . ?
C2 C1 C14 C15 71.4(5) . . . . ?
C2 C1 C14 C19 -108.7(5) . . . . ?
C2 C1 O1 Er1 -31.2(9) . . . . ?
C2 C3 C4 C5 -2.0(7) . . . . ?
C2 C3 C4 F2 177.7(4) . . . . ?
C2 C3 F1 Er1 25.3(6) . . . . ?
C3 C2 C7 C6 0.3(7) . . . . ?
C3 C2 C7 F5 -177.8(4) . . . . ?
C3 C4 C5 C6 1.1(7) . . . . ?
C3 C4 C5 F3 -178.1(4) . . . . ?
C4 C3 F1 Er1 -155.5(3) . . . . ?
C4 C5 C6 C7 0.3(7) . . . . ?
C4 C5 C6 F4 -179.8(4) . . . . ?
C5 C6 C7 C2 -1.0(7) . . . . ?
C5 C6 C7 F5 177.1(4) . . . . ?
C7 C2 C3 C4 1.2(7) . . . . ?
C7 C2 C3 F1 -179.6(4) . . . . ?
C8 C1 C2 C3 108.9(5) . . . . ?
C8 C1 C2 C7 -70.0(5) . . . . ?
C8 C1 C14 C15 -165.8(4) . . . . ?
C8 C1 C14 C19 14.2(6) . . . . ?
C8 C1 O1 Er1 -152.6(5) . . . . ?
C8 C9 C10 C11 0.7(7) . . . . ?
C8 C9 C10 F7 179.8(4) . . . . ?
C9 C8 C13 C12 -0.3(6) . . . . ?
C9 C8 C13 F10 178.0(4) . . . . ?
C9 C10 C11 C12 -0.4(7) . . . . ?
C9 C10 C11 F8 177.0(4) . . . . ?
C10 C11 C12 C13 -0.1(7) . . . . ?
C10 C11 C12 F9 179.4(4) . . . . ?
C11 C12 C13 C8 0.5(7) . . . . ?
C11 C12 C13 F10 -177.9(4) . . . . ?
C13 C8 C9 C10 -0.3(7) . . . . ?
C13 C8 C9 F6 178.5(4) . . . . ?
C14 C1 C2 C3 -127.7(5) . . . . ?
C14 C1 C2 C7 53.4(5) . . . . ?
C14 C1 C8 C9 57.7(5) . . . . ?
C14 C1 C8 C13 -128.1(4) . . . . ?
C14 C1 O1 Er1 86.1(7) . . . . ?
C14 C15 C16 C17 -0.9(7) . . . . ?
C14 C15 C16 F12 179.1(4) . . . . ?
C15 C14 C19 C18 3.0(6) . . . . ?
C15 C14 C19 F15 -176.2(4) . . . . ?
C15 C16 C17 C18 0.4(7) . . . . ?
C15 C16 C17 F13 -179.8(4) . . . . ?
C16 C17 C18 C19 1.9(7) . . . . ?
C16 C17 C18 F14 -179.7(4) . . . . ?
C17 C18 C19 C14 -3.7(7) . . . . ?
C17 C18 C19 F15 175.5(4) . . . . ?
C19 C14 C15 C16 -0.7(6) . . . . ?
C19 C14 C15 F11 178.3(3) . . . . ?
C20 C21 C22 C23 176.3(5) . . . . ?
C20 C21 C22 F16 -2.5(8) . . . . ?
C20 C21 C26 C25 -176.0(5) . . . . ?
C20 C21 C26 F20 7.0(7) . . . . ?
C20 C27 C28 C29 -176.6(4) . . . . ?
C20 C27 C28 F21 2.7(7) . . . . ?
C20 C27 C32 C31 178.4(4) . . . . ?
C20 C27 C32 F25 -3.3(7) . . . . ?
C20 C33 C34 C35 -178.0(4) . . . . ?
C20 C33 C34 F26 -1.2(6) . . . . ?
C20 C33 C38 C37 178.4(4) . . . . ?
C20 C33 C38 F30 0.6(8) . . . . ?
C21 C20 C27 C28 -19.2(6) . . . . ?
C21 C20 C27 C32 167.9(4) . . . . ?
C21 C20 C33 C34 68.4(5) . . . . ?
C21 C20 C33 C38 -107.4(5) . . . . ?
C21 C22 C23 C24 -1.3(10) . . . . ?
C21 C22 C23 F17 179.8(5) . . . . ?
C22 C21 C26 C25 0.0(8) . . . . ?
C22 C21 C26 F20 -176.9(4) . . . . ?
C22 C23 C24 C25 1.5(10) . . . . ?
C22 C23 C24 F18 -178.7(6) . . . . ?
C23 C24 C25 C26 -1.0(10) . . . . ?
C23 C24 C25 F19 179.4(6) . . . . ?
C24 C25 C26 C21 0.2(9) . . . . ?
C24 C25 C26 F20 177.3(5) . . . . ?
C26 C21 C22 C23 0.5(8) . . . . ?
C26 C21 C22 F16 -178.3(4) . . . . ?
C27 C20 C21 C22 122.9(5) . . . . ?
C27 C20 C21 C26 -61.5(5) . . . . ?
C27 C20 C33 C34 -172.4(4) . . . . ?
C27 C20 C33 C38 11.7(7) . . . . ?
C27 C28 C29 C30 0.4(8) . . . . ?
C27 C28 C29 F22 -179.8(4) . . . . ?
C28 C27 C32 C31 4.8(7) . . . . ?
C28 C27 C32 F25 -176.9(4) . . . . ?
C28 C29 C30 C31 1.6(8) . . . . ?
C28 C29 C30 F23 179.7(5) . . . . ?
C29 C30 C31 C32 -0.4(8) . . . . ?
C29 C30 C31 F24 179.2(5) . . . . ?
C30 C31 C32 C27 -3.0(8) . . . . ?
C30 C31 C32 F25 178.6(4) . . . . ?
C32 C27 C28 C29 -3.4(7) . . . . ?
C32 C27 C28 F21 175.9(4) . . . . ?
C33 C20 C21 C22 -115.8(5) . . . . ?
C33 C20 C21 C26 59.8(5) . . . . ?
C33 C20 C27 C28 -134.1(5) . . . . ?
C33 C20 C27 C32 53.0(6) . . . . ?
C33 C34 C35 C36 0.1(8) . . . . ?
C33 C34 C35 F27 178.8(4) . . . . ?
C34 C33 C38 C37 2.5(7) . . . . ?
C34 C33 C38 F30 -175.3(4) . . . . ?
C34 C35 C36 C37 0.7(7) . . . . ?
C34 C35 C36 F28 -180.0(4) . . . . ?
C35 C36 C37 C38 0.3(7) . . . . ?
C35 C36 C37 F29 178.9(4) . . . . ?
C36 C37 C38 C33 -2.0(8) . . . . ?
C36 C37 C38 F30 176.0(4) . . . . ?
C38 C33 C34 C35 -1.6(7) . . . . ?
C38 C33 C34 F26 175.2(4) . . . . ?
C39 C40 C41 C42 -170.4(5) . . . . ?
C39 C40 C41 F31 9.3(7) . . . . ?
C39 C40 C45 C44 172.6(5) . . . . ?
C39 C40 C45 F35 -8.9(7) . . . . ?
C39 C46 C47 C48 177.0(4) . . . . ?
C39 C46 C47 F36 0.5(6) . . . . ?
C39 C46 C51 C50 -175.8(4) . . . . ?
C39 C46 C51 F40 6.3(7) . . . . ?
C39 C52 C53 C54 179.9(4) . . . . ?
C39 C52 C53 F41 0.7(7) . . . . ?
C39 C52 C57 C56 -178.0(4) . . . . ?
C39 C52 C57 F45 2.7(6) . . . . ?
C40 C39 C46 C47 -175.4(4) . . . . ?
C40 C39 C46 C51 6.7(6) . . . . ?
C40 C39 C52 C53 108.5(5) . . . . ?
C40 C39 C52 C57 -67.8(5) . . . . ?
C40 C39 O3 Er1 -24.4(10) . . . . ?
C40 C41 C42 C43 -1.8(8) . . . . ?
C40 C41 C42 F32 -179.8(4) . . . . ?
C40 C41 F31 Er1 2.0(7) . . . . ?
C41 C40 C45 C44 0.4(7) . . . . ?
C41 C40 C45 F35 178.8(4) . . . . ?
C41 C42 C43 C44 0.2(8) . . . . ?
C41 C42 C43 F33 178.5(5) . . . . ?
C42 C41 F31 Er1 -178.3(3) . . . . ?
C42 C43 C44 C45 1.6(8) . . . . ?
C42 C43 C44 F34 -179.7(5) . . . . ?
C43 C44 C45 C40 -2.0(8) . . . . ?
C43 C44 C45 F35 179.6(4) . . . . ?
C45 C40 C41 C42 1.5(7) . . . . ?
C45 C40 C41 F31 -178.8(4) . . . . ?
C46 C39 C40 C41 -127.8(5) . . . . ?
C46 C39 C40 C45 60.7(6) . . . . ?
C46 C39 C52 C53 -14.7(6) . . . . ?
C46 C39 C52 C57 168.9(4) . . . . ?
C46 C39 O3 Er1 101.4(8) . . . . ?
C46 C47 C48 C49 0.6(8) . . . . ?
C46 C47 C48 F37 -178.9(4) . . . . ?
C47 C46 C51 C50 6.2(7) . . . . ?
C47 C46 C51 F40 -171.6(4) . . . . ?
C47 C48 C49 C50 2.6(9) . . . . ?
C47 C48 C49 F38 -179.6(5) . . . . ?
C48 C49 C50 C51 -1.3(8) . . . . ?
C48 C49 C50 F39 178.5(5) . . . . ?
C49 C50 C51 C46 -3.4(8) . . . . ?
C49 C50 C51 F40 174.5(4) . . . . ?
C51 C46 C47 C48 -4.8(7) . . . . ?
C51 C46 C47 F36 178.7(4) . . . . ?
C52 C39 C40 C41 111.0(5) . . . . ?
C52 C39 C40 C45 -60.5(5) . . . . ?
C52 C39 C46 C47 -58.6(5) . . . . ?
C52 C39 C46 C51 123.5(5) . . . . ?
C52 C39 O3 Er1 -138.3(7) . . . . ?
C52 C53 C54 C55 0.1(8) . . . . ?
C52 C53 C54 F42 -180.0(4) . . . . ?
C53 C52 C57 C56 5.1(6) . . . . ?
C53 C52 C57 F45 -174.1(4) . . . . ?
C53 C54 C55 C56 2.3(7) . . . . ?
C53 C54 C55 F43 -178.9(4) . . . . ?
C54 C55 C56 C57 -0.8(7) . . . . ?
C54 C55 C56 F44 179.1(4) . . . . ?
C55 C56 C57 C52 -3.1(7) . . . . ?
C55 C56 C57 F45 176.2(4) . . . . ?
C57 C52 C53 C54 -3.6(7) . . . . ?
C57 C52 C53 F41 177.1(4) . . . . ?
Er1 N1 Si1 C58 43.8(3) . . . . ?
Er1 N1 Si1 C59 159.7(2) . . . . ?
Er1 N1 Si1 C60 -76.7(2) . . . . ?
Er1 N1 Si2 C61 -125.7(3) . . . . ?
Er1 N1 Si2 C62 112.9(2) . . . . ?
Er1 N1 Si2 C63 -4.8(3) . . . . ?
F1 C3 C4 C5 178.8(4) . . . . ?
F1 C3 C4 F2 -1.5(6) . . . . ?
F2 C4 C5 C6 -178.6(4) . . . . ?
F2 C4 C5 F3 2.1(7) . . . . ?
F3 C5 C6 C7 179.5(4) . . . . ?
F3 C5 C6 F4 -0.5(7) . . . . ?
F4 C6 C7 C2 179.0(4) . . . . ?
F4 C6 C7 F5 -2.9(6) . . . . ?
F6 C9 C10 C11 -178.1(4) . . . . ?
F6 C9 C10 F7 1.0(6) . . . . ?
F7 C10 C11 C12 -179.5(4) . . . . ?
F7 C10 C11 F8 -2.1(7) . . . . ?
F8 C11 C12 C13 -177.6(4) . . . . ?
F8 C11 C12 F9 1.9(7) . . . . ?
F9 C12 C13 C8 -179.0(4) . . . . ?
F9 C12 C13 F10 2.6(6) . . . . ?
F11 C15 C16 C17 180.0(4) . . . . ?
F11 C15 C16 F12 0.0(6) . . . . ?
F12 C16 C17 C18 -179.7(4) . . . . ?
F12 C16 C17 F13 0.1(6) . . . . ?
F13 C17 C18 C19 -177.9(4) . . . . ?
F13 C17 C18 F14 0.4(6) . . . . ?
F14 C18 C19 C14 177.9(4) . . . . ?
F14 C18 C19 F15 -2.9(6) . . . . ?
F16 C22 C23 C24 177.5(6) . . . . ?
F16 C22 C23 F17 -1.4(9) . . . . ?
F17 C23 C24 C25 -179.6(6) . . . . ?
F17 C23 C24 F18 0.2(10) . . . . ?
F18 C24 C25 C26 179.3(6) . . . . ?
F18 C24 C25 F19 -0.3(10) . . . . ?
F19 C25 C26 C21 179.8(5) . . . . ?
F19 C25 C26 F20 -3.2(8) . . . . ?
F21 C28 C29 C30 -179.0(4) . . . . ?
F21 C28 C29 F22 0.8(7) . . . . ?
F22 C29 C30 C31 -178.2(4) . . . . ?
F22 C29 C30 F23 -0.2(8) . . . . ?
F23 C30 C31 C32 -178.4(4) . . . . ?
F23 C30 C31 F24 1.1(7) . . . . ?
F24 C31 C32 C27 177.4(4) . . . . ?
F24 C31 C32 F25 -0.9(7) . . . . ?
F26 C34 C35 C36 -176.9(4) . . . . ?
F26 C34 C35 F27 1.9(7) . . . . ?
F27 C35 C36 C37 -178.1(4) . . . . ?
F27 C35 C36 F28 1.3(7) . . . . ?
F28 C36 C37 C38 -179.1(4) . . . . ?
F28 C36 C37 F29 -0.5(7) . . . . ?
F29 C37 C38 C33 179.4(4) . . . . ?
F29 C37 C38 F30 -2.7(7) . . . . ?
F31 C41 C42 C43 178.4(5) . . . . ?
F31 C41 C42 F32 0.4(7) . . . . ?
F32 C42 C43 C44 178.2(5) . . . . ?
F32 C42 C43 F33 -3.5(8) . . . . ?
F33 C43 C44 C45 -176.7(5) . . . . ?
F33 C43 C44 F34 2.0(8) . . . . ?
F34 C44 C45 C40 179.4(5) . . . . ?
F34 C44 C45 F35 0.9(7) . . . . ?
F36 C47 C48 C49 177.2(5) . . . . ?
F36 C47 C48 F37 -2.3(7) . . . . ?
F37 C48 C49 C50 -177.9(5) . . . . ?
F37 C48 C49 F38 -0.1(8) . . . . ?
F38 C49 C50 C51 -179.0(5) . . . . ?
F38 C49 C50 F39 0.7(8) . . . . ?
F39 C50 C51 C46 176.8(4) . . . . ?
F39 C50 C51 F40 -5.3(7) . . . . ?
F41 C53 C54 C55 179.4(4) . . . . ?
F41 C53 C54 F42 -0.7(7) . . . . ?
F42 C54 C55 C56 -177.7(4) . . . . ?
F42 C54 C55 F43 1.2(7) . . . . ?
F43 C55 C56 C57 -179.7(4) . . . . ?
F43 C55 C56 F44 0.3(7) . . . . ?
F44 C56 C57 C52 176.9(4) . . . . ?
F44 C56 C57 F45 -3.8(6) . . . . ?
O1 C1 C2 C3 -9.3(6) . . . . ?
O1 C1 C2 C7 171.7(4) . . . . ?
O1 C1 C8 C9 -61.2(5) . . . . ?
O1 C1 C8 C13 112.9(5) . . . . ?
O1 C1 C14 C15 -48.3(5) . . . . ?
O1 C1 C14 C19 131.6(4) . . . . ?
O2 C20 C21 C22 2.5(7) . . . . ?
O2 C20 C21 C26 178.1(4) . . . . ?
O2 C20 C27 C28 105.9(5) . . . . ?
O2 C20 C27 C32 -67.0(5) . . . . ?
O2 C20 C33 C34 -53.8(5) . . . . ?
O2 C20 C33 C38 130.3(5) . . . . ?
O3 C39 C40 C41 -6.2(6) . . . . ?
O3 C39 C40 C45 -177.7(4) . . . . ?
O3 C39 C46 C47 60.1(5) . . . . ?
O3 C39 C46 C51 -117.8(5) . . . . ?
O3 C39 C52 C53 -132.1(5) . . . . ?
O3 C39 C52 C57 51.6(5) . . . . ?
Si1 N1 Si2 C61 86.4(3) . . . . ?
Si1 N1 Si2 C62 -35.0(3) . . . . ?
Si1 N1 Si2 C63 -152.7(3) . . . . ?
Si2 N1 Si1 C58 -166.6(2) . . . . ?
Si2 N1 Si1 C59 -50.7(3) . . . . ?
Si2 N1 Si1 C60 72.9(3) . . . . ?

loop_
_smtbx_masks_void_nr
_smtbx_masks_void_average_x
_smtbx_masks_void_average_y
_smtbx_masks_void_average_z
_smtbx_masks_void_volume
_smtbx_masks_void_count_electrons
_smtbx_masks_void_content
1 0.000 -0.773 0.000 847.8 50.4 '2 hexane'
